data_7100741
loop_
_publ_author_name
'T.B. Gunnoe'
'L.A. Goj'
'M. Lail'
'K.A. Pittard'
'K.C. Riley'
'J.L. Petersen'

_publ_section_title
;
Reactions of TpRu(CO)(NCMe)(Ph) with Electron-Rich
Olefins: Examples of Stoichiometric C-S, C-O and C-H Bond Cleavage
;
_journal_name_full 'Chemical Communications'
_journal_paper_doi 10.1039/b516407a
_journal_year 2006
_chemical_formula_sum 'C12.5 H16 B Cl N6 O Ru S'
_chemical_formula_weight 445.70
_space_group_IT_number 14
_symmetry_cell_setting monoclinic
_symmetry_space_group_name_Hall '-P 2yn'
_symmetry_space_group_name_H-M 'P 1 21/n 1'
_cell_angle_alpha 90.00
_cell_angle_beta 92.377(3)
_cell_angle_gamma 90.00
_cell_formula_units_Z 4
_cell_length_a 7.9135(15)
_cell_length_b 16.956(3)
_cell_length_c 12.898(3)
_cell_measurement_temperature 295(2)
_cell_volume 1729.3(6)
_diffrn_ambient_temperature 295(2)
_exptl_crystal_density_diffrn 1.712
_cod_original_sg_symbol_H-M 'P 21/n'
_cod_original_formula_sum 'C12.50 H16 B Cl N6 O Ru S'
_cod_database_code 7100741

loop_
_symmetry_equiv_pos_as_xyz
'x, y, z'
'-x+1/2, y+1/2, -z+1/2'
'-x, -y, -z'
'x-1/2, -y-1/2, z-1/2'

loop_
_atom_site_label
_atom_site_type_symbol
_atom_site_fract_x
_atom_site_fract_y
_atom_site_fract_z
_atom_site_U_iso_or_equiv
_atom_site_adp_type
_atom_site_occupancy
_atom_site_symmetry_multiplicity
_atom_site_calc_flag
_atom_site_refinement_flags
_atom_site_disorder_assembly
_atom_site_disorder_group
Ru1 Ru 1.06280(3) 0.103598(15) 0.489750(19) 0.03227(13) Uani 1 1 d . . .
S1 S 0.81624(10) 0.02171(5) 0.45859(6) 0.0358(2) Uani 1 1 d . . .
O1 O 1.1781(5) 0.09370(18) 0.2742(2) 0.0620(8) Uani 1 1 d . . .
N1 N 0.9687(3) 0.13692(18) 0.6408(2) 0.0383(6) Uani 1 1 d . . .
N2 N 1.0017(4) 0.21231(19) 0.6750(2) 0.0423(7) Uani 1 1 d . . .
N3 N 1.2823(3) 0.16768(17) 0.5333(2) 0.0394(6) Uani 1 1 d . . .
N4 N 1.2702(4) 0.23820(17) 0.5829(2) 0.0421(7) Uani 1 1 d . . .
N5 N 0.9531(4) 0.21370(17) 0.4462(2) 0.0389(6) Uani 1 1 d . . .
N6 N 0.9897(4) 0.27801(17) 0.5043(3) 0.0441(7) Uani 1 1 d . . .
C1 C 1.1347(5) 0.0933(2) 0.3588(3) 0.0414(8) Uani 1 1 d . . .
C2 C 0.8653(5) 0.1056(2) 0.7078(3) 0.0498(9) Uani 1 1 d . . .
H2 H 0.8231 0.0545 0.7039 0.060 Uiso 1 1 calc R . .
C3 C 0.8282(6) 0.1602(3) 0.7855(3) 0.0607(11) Uani 1 1 d . . .
H3 H 0.7586 0.1529 0.8411 0.073 Uiso 1 1 calc R . .
C4 C 0.9165(5) 0.2261(3) 0.7615(3) 0.0533(10) Uani 1 1 d . . .
H4 H 0.9179 0.2731 0.7988 0.064 Uiso 1 1 calc R . .
C5 C 1.4466(4) 0.1546(3) 0.5211(3) 0.0460(9) Uani 1 1 d . . .
H5 H 1.4907 0.1100 0.4902 0.055 Uiso 1 1 calc R . .
C6 C 1.5427(5) 0.2173(3) 0.5612(3) 0.0542(10) Uani 1 1 d . . .
H6 H 1.6595 0.2234 0.5615 0.065 Uiso 1 1 calc R . .
C7 C 1.4268(5) 0.2676(2) 0.5997(3) 0.0483(9) Uani 1 1 d . . .
H7 H 1.4521 0.3151 0.6327 0.058 Uiso 1 1 calc R . .
C8 C 0.8546(5) 0.2382(3) 0.3657(3) 0.0517(9) Uani 1 1 d . . .
H8 H 0.8110 0.2058 0.3130 0.062 Uiso 1 1 calc R . .
C9 C 0.8266(6) 0.3184(3) 0.3719(4) 0.0653(12) Uani 1 1 d . . .
H9 H 0.7620 0.3496 0.3261 0.078 Uiso 1 1 calc R . .
C10 C 0.9149(5) 0.3420(3) 0.4604(4) 0.0595(11) Uani 1 1 d . . .
H10 H 0.9218 0.3933 0.4858 0.071 Uiso 1 1 calc R . .
C11 C 0.7610(5) 0.0180(3) 0.3190(3) 0.0543(10) Uani 1 1 d . . .
H11A H 0.7872 0.0685 0.2882 0.065 Uiso 1 1 calc R . .
H11B H 0.8302 -0.0217 0.2871 0.065 Uiso 1 1 calc R . .
C12 C 0.5805(6) -0.0004(4) 0.2959(4) 0.0819(16) Uani 1 1 d . . .
H12A H 0.5667 -0.0564 0.2888 0.123 Uiso 1 1 calc R . .
H12B H 0.5436 0.0250 0.2325 0.123 Uiso 1 1 calc R . .
H12C H 0.5142 0.0182 0.3516 0.123 Uiso 1 1 calc R . .
B1 B 1.0952(5) 0.2709(2) 0.6059(3) 0.0447(9) Uani 1 1 d . . .
H1 H 1.1059 0.3224 0.6400 0.054 Uiso 1 1 calc R . .

loop_
_atom_site_aniso_label
_atom_site_aniso_U_11
_atom_site_aniso_U_22
_atom_site_aniso_U_33
_atom_site_aniso_U_23
_atom_site_aniso_U_13
_atom_site_aniso_U_12
Ru1 0.03429(17) 0.02477(18) 0.03764(19) -0.00223(9) 0.00013(11) 0.00218(9)
S1 0.0358(4) 0.0284(4) 0.0430(4) -0.0026(3) -0.0024(3) 0.0035(3)
O1 0.082(2) 0.057(2) 0.0483(17) 0.0002(13) 0.0188(16) -0.0019(15)
N1 0.0421(14) 0.0277(15) 0.0451(16) -0.0035(12) 0.0015(12) 0.0037(12)
N2 0.0418(14) 0.0386(17) 0.0467(16) -0.0093(12) 0.0029(12) 0.0023(12)
N3 0.0380(14) 0.0318(16) 0.0483(16) -0.0044(12) -0.0004(12) 0.0003(11)
N4 0.0436(15) 0.0267(15) 0.0553(17) -0.0016(12) -0.0044(13) -0.0057(12)
N5 0.0417(14) 0.0287(15) 0.0459(15) 0.0006(11) -0.0009(12) 0.0045(12)
N6 0.0452(15) 0.0233(15) 0.0635(19) 0.0017(12) -0.0016(13) 0.0011(13)
C1 0.0451(18) 0.0317(19) 0.047(2) 0.0010(14) -0.0003(16) -0.0011(14)
C2 0.054(2) 0.046(2) 0.050(2) -0.0059(16) 0.0093(18) 0.0013(17)
C3 0.066(2) 0.064(3) 0.053(2) -0.005(2) 0.014(2) 0.008(2)
C4 0.058(2) 0.054(3) 0.048(2) -0.0165(18) 0.0059(17) 0.0046(19)
C5 0.0400(17) 0.046(2) 0.052(2) 0.0005(16) 0.0046(15) 0.0035(15)
C6 0.0376(17) 0.064(3) 0.060(2) 0.0078(19) -0.0041(16) -0.0063(18)
C7 0.0482(19) 0.042(2) 0.054(2) 0.0026(16) -0.0025(16) -0.0128(17)
C8 0.055(2) 0.045(2) 0.054(2) 0.0098(17) -0.0046(17) 0.0062(18)
C9 0.067(3) 0.043(2) 0.084(3) 0.022(2) -0.017(2) 0.009(2)
C10 0.059(2) 0.030(2) 0.089(3) 0.010(2) -0.003(2) 0.0077(17)
C11 0.062(2) 0.050(2) 0.049(2) -0.0014(17) -0.0124(17) -0.0001(19)
C12 0.061(3) 0.121(5) 0.062(3) -0.006(3) -0.014(2) -0.010(3)
B1 0.047(2) 0.028(2) 0.059(2) -0.0096(17) -0.0025(18) 0.0000(16)

loop_
_geom_bond_atom_site_label_1
_geom_bond_atom_site_label_2
_geom_bond_distance
_geom_bond_site_symmetry_2
_geom_bond_publ_flag
Ru1 C1 1.813(4) . ?
Ru1 N3 2.106(3) . ?
Ru1 N5 2.124(3) . ?
Ru1 N1 2.189(3) . ?
Ru1 S1 2.4129(9) 3_756 ?
Ru1 S1 2.4148(9) . ?
S1 C11 1.836(4) . ?
S1 Ru1 2.4129(9) 3_756 ?
O1 C1 1.157(5) . ?
N1 C2 1.325(5) . ?
N1 N2 1.374(4) . ?
N2 C4 1.348(5) . ?
N2 B1 1.544(6) . ?
N3 C5 1.334(4) . ?
N3 N4 1.361(4) . ?
N4 C7 1.345(4) . ?
N4 B1 1.532(5) . ?
N5 C8 1.339(5) . ?
N5 N6 1.347(4) . ?
N6 C10 1.349(5) . ?
N6 B1 1.530(5) . ?
C2 C3 1.404(6) . ?
C3 C4 1.360(7) . ?
C5 C6 1.394(6) . ?
C6 C7 1.361(6) . ?
C8 C9 1.380(6) . ?
C9 C10 1.374(7) . ?
C11 C12 1.480(6) . ?
